data_7018811
loop_
_publ_author_name
'Cadranel, Alejandro'
'Albor\'es, Pablo'
'Yamazaki, Shiori'
'Kleiman, Valeria D.'
'Baraldo, Luis M.'

_publ_section_title
;
 Efficient energy transfer via the cyanide bridge in dinuclear complexes
 containing Ru(ii) polypyridine moieties.
;
_journal_issue 17
_journal_name_full 'Dalton transactions (Cambridge, England : 2003)'
_journal_page_first 5343
_journal_page_last 5350
_journal_paper_doi 10.1039/c2dt11869f
_journal_volume 41
_journal_year 2012
_chemical_formula_sum 'C55 H39 Fe N11 O4 P Ru'
_chemical_formula_weight 1105.86
_chemical_name_systematic
;
?
;
_space_group_IT_number 2
_symmetry_cell_setting triclinic
_symmetry_space_group_name_Hall '-P 1'
_symmetry_space_group_name_H-M 'P -1'
_atom_sites_solution_hydrogens geom
_atom_sites_solution_primary direct
_atom_sites_solution_secondary difmap
_audit_creation_method SHELXL-97
_cell_angle_alpha 102.217(9)
_cell_angle_beta 96.540(11)
_cell_angle_gamma 113.410(11)
_cell_formula_units_Z 2
_cell_length_a 12.9718(18)
_cell_length_b 13.3882(12)
_cell_length_c 17.290(2)
_cell_measurement_reflns_used 7236
_cell_measurement_temperature 298(2)
_cell_measurement_theta_max 29.0385
_cell_measurement_theta_min 3.7013
_cell_volume 2626.7(6)
_computing_cell_refinement
;
CrysAlisPro, Oxford Diffraction Ltd.,
Version 1.171.33.55 (release 05-01-2010 CrysAlis171 .NET)
(compiled Jan 5 2010,16:28:46)
;
_computing_data_collection
;
CrysAlisPro, Oxford Diffraction Ltd.,
Version 1.171.33.55 (release 05-01-2010 CrysAlis171 .NET)
(compiled Jan 5 2010,16:28:46)
;
_computing_data_reduction
;
CrysAlisPro, Oxford Diffraction Ltd.,
Version 1.171.33.55 (release 05-01-2010 CrysAlis171 .NET)
(compiled Jan 5 2010,16:28:46)
;
_computing_structure_refinement 'SHELXL-97 (Sheldrick, 1997)'
_computing_structure_solution SHELXS-97
_diffrn_ambient_temperature 298(2)
_diffrn_detector_area_resol_mean 16.1158
_diffrn_measured_fraction_theta_full 0.994
_diffrn_measured_fraction_theta_max 0.994
_diffrn_measurement_device_type 'Xcalibur, Eos, Gemini'
_diffrn_measurement_method '\w scans'
_diffrn_radiation_monochromator graphite
_diffrn_radiation_source 'fine-focus sealed tube'
_diffrn_radiation_type MoK\a
_diffrn_radiation_wavelength 0.71069
_diffrn_reflns_av_R_equivalents 0.0519
_diffrn_reflns_av_sigmaI/netI 0.0669
_diffrn_reflns_limit_h_max 16
_diffrn_reflns_limit_h_min -16
_diffrn_reflns_limit_k_max 16
_diffrn_reflns_limit_k_min -15
_diffrn_reflns_limit_l_max 19
_diffrn_reflns_limit_l_min -21
_diffrn_reflns_number 19780
_diffrn_reflns_theta_full 26.37
_diffrn_reflns_theta_max 26.37
_diffrn_reflns_theta_min 3.71
_exptl_absorpt_coefficient_mu 0.650
_exptl_absorpt_correction_T_max 0.946
_exptl_absorpt_correction_T_min 0.788
_exptl_absorpt_correction_type analytical
_exptl_absorpt_process_details
;
CrysAlisPro, Oxford Diffraction Ltd.,
Version 1.171.33.55 (release 05-01-2010 CrysAlis171 .NET)
(compiled Jan 5 2010,16:28:46)
Analytical numeric absorption correction using a multifaceted crystal
model based on expressions derived by R.C. Clark & J.S. Reid.
(Clark, R. C. & Reid, J. S. (1995). Acta Cryst. A51, 887-897)
;
_exptl_crystal_colour 'dark red'
_exptl_crystal_density_diffrn 1.398
_exptl_crystal_density_method 'not measured'
_exptl_crystal_description prism
_exptl_crystal_F_000 1126
_exptl_crystal_size_max 0.5341
_exptl_crystal_size_mid 0.2644
_exptl_crystal_size_min 0.0917
_refine_diff_density_max 1.404
_refine_diff_density_min -1.706
_refine_diff_density_rms 0.105
_refine_ls_extinction_method none
_refine_ls_goodness_of_fit_ref 1.064
_refine_ls_hydrogen_treatment constr
_refine_ls_matrix_type full
_refine_ls_number_parameters 664
_refine_ls_number_reflns 10667
_refine_ls_number_restraints 0
_refine_ls_restrained_S_all 1.064
_refine_ls_R_factor_all 0.1100
_refine_ls_R_factor_gt 0.0678
_refine_ls_shift/su_max 0.004
_refine_ls_shift/su_mean 0.000
_refine_ls_structure_factor_coef Fsqd
_refine_ls_weighting_details 'calc w=1/[\s^2^(Fo^2^)+(0.0726P)^2^+9.7927P] where P=(Fo^2^+2Fc^2^)/3'
_refine_ls_weighting_scheme calc
_refine_ls_wR_factor_gt 0.1673
_refine_ls_wR_factor_ref 0.1998
_reflns_number_gt 7180
_reflns_number_total 10667
_reflns_threshold_expression >2sigma(I)
_cod_data_source_file c2dt11869f.txt
_cod_data_source_block 3a
_cod_original_cell_volume 2626.7(5)
_cod_original_sg_symbol_H-M P-1
_cod_database_code 7018811

loop_
_symmetry_equiv_pos_as_xyz
'x, y, z'
'-x, -y, -z'

loop_
_atom_site_label
_atom_site_type_symbol
_atom_site_fract_x
_atom_site_fract_y
_atom_site_fract_z
_atom_site_U_iso_or_equiv
_atom_site_adp_type
_atom_site_occupancy
_atom_site_symmetry_multiplicity
_atom_site_calc_flag
_atom_site_refinement_flags
_atom_site_disorder_assembly
_atom_site_disorder_group
Ru1 Ru 0.35519(4) 0.27923(4) 0.62420(3) 0.03822(16) Uani 1 1 d . . .
Fe1 Fe 0.78261(7) 0.39662(7) 0.73123(5) 0.0396(2) Uani 1 1 d . . .
P1 P 0.23043(16) 0.99775(15) 0.93628(10) 0.0510(4) Uani 1 1 d . . .
C9 C -0.0155(6) 0.1512(7) 0.5392(4) 0.0624(19) Uani 1 1 d . . .
H9 H -0.0690 0.1126 0.4901 0.075 Uiso 1 1 calc R . .
N4 N 0.3567(4) 0.2504(4) 0.5084(3) 0.0397(11) Uani 1 1 d . . .
N3 N 0.3400(4) 0.1151(4) 0.5988(3) 0.0427(12) Uani 1 1 d . . .
N2 N 0.1789(4) 0.2258(4) 0.6122(3) 0.0388(11) Uani 1 1 d . . .
N1 N 0.3410(4) 0.3124(4) 0.7443(3) 0.0396(11) Uani 1 1 d . . .
C10 C 0.0994(6) 0.1753(6) 0.5426(4) 0.0505(16) Uani 1 1 d . . .
H10 H 0.1220 0.1557 0.4947 0.061 Uiso 1 1 calc R . .
C15 C 0.3484(5) 0.0749(6) 0.5205(4) 0.0475(15) Uani 1 1 d . . .
C2 C 0.4126(6) 0.3809(6) 0.8877(4) 0.0535(16) Uani 1 1 d . . .
H2 H 0.4729 0.4046 0.9320 0.064 Uiso 1 1 calc R . .
C6 C 0.1447(5) 0.2557(5) 0.6813(4) 0.0421(13) Uani 1 1 d . . .
C11 C 0.3279(8) 0.0479(7) 0.6473(5) 0.068(2) Uani 1 1 d . . .
H11 H 0.3204 0.0737 0.6997 0.081 Uiso 1 1 calc R . .
C37 C 0.2830(6) 1.1190(6) 1.0231(4) 0.0537(16) Uani 1 1 d . . .
C4 C 0.2171(7) 0.3367(6) 0.8331(4) 0.0573(17) Uani 1 1 d . . .
H4 H 0.1455 0.3320 0.8402 0.069 Uiso 1 1 calc R . .
C29 C 0.9377(6) 0.4375(6) 0.7882(4) 0.0548(17) Uani 1 1 d . . .
C27 C 0.7401(5) 0.4197(6) 0.8361(4) 0.0475(15) Uani 1 1 d . . .
N5 N 0.3650(5) 0.4301(5) 0.6044(3) 0.0517(13) Uani 1 1 d . . .
C26 C 0.6256(5) 0.3576(5) 0.6801(4) 0.0433(14) Uani 1 1 d . . .
C8 C -0.0504(6) 0.1837(7) 0.6073(5) 0.0615(19) Uani 1 1 d . . .
H8 H -0.1268 0.1706 0.6050 0.074 Uiso 1 1 calc R . .
C1 C 0.4282(5) 0.3508(5) 0.8102(4) 0.0454(14) Uani 1 1 d . . .
H1 H 0.5002 0.3568 0.8029 0.054 Uiso 1 1 calc R . .
N8 N 0.7102(6) 0.4291(7) 0.8960(4) 0.076(2) Uani 1 1 d . . .
C22 C 0.3519(9) 0.5187(8) 0.4992(6) 0.089(3) Uani 1 1 d . . .
H22 H 0.3457 0.5164 0.4447 0.107 Uiso 1 1 calc R . .
C44 C 0.3470(6) 0.9919(6) 0.8909(4) 0.0554(17) Uani 1 1 d . . .
C5 C 0.2352(5) 0.3047(5) 0.7562(4) 0.0421(13) Uani 1 1 d . . .
C21 C 0.3578(6) 0.4287(6) 0.5242(4) 0.0544(17) Uani 1 1 d . . .
C20 C 0.3540(6) 0.3268(6) 0.4698(4) 0.0531(16) Uani 1 1 d . . .
N10 N 0.8542(7) 0.6464(6) 0.7308(4) 0.080(2) Uani 1 1 d . . .
C16 C 0.3530(5) 0.1501(6) 0.4686(4) 0.0461(14) Uani 1 1 d . . .
C7 C 0.0296(6) 0.2364(6) 0.6799(4) 0.0547(17) Uani 1 1 d . . .
H7 H 0.0078 0.2590 0.7275 0.066 Uiso 1 1 calc R . .
C28 C 0.7422(6) 0.2372(6) 0.7227(4) 0.0521(16) Uani 1 1 d . . .
C17 C 0.3499(7) 0.1251(7) 0.3858(4) 0.067(2) Uani 1 1 d . . .
H17 H 0.3506 0.0579 0.3581 0.080 Uiso 1 1 calc R . .
C55 C 0.1307(6) 1.0096(7) 0.8620(4) 0.0598(18) Uani 1 1 d . . .
N11 N 0.8524(7) 0.3694(7) 0.5664(4) 0.082(2) Uani 1 1 d . . .
C19 C 0.3486(7) 0.3043(8) 0.3871(5) 0.075(2) Uani 1 1 d . . .
H19 H 0.3471 0.3567 0.3597 0.090 Uiso 1 1 calc R . .
C38 C 0.1564(6) 0.8732(6) 0.9672(4) 0.0546(17) Uani 1 1 d . . .
C49 C 0.4107(7) 1.0785(7) 0.8598(4) 0.066(2) Uani 1 1 d . . .
H49 H 0.3934 1.1401 0.8636 0.080 Uiso 1 1 calc R . .
C32 C 0.3906(7) 1.2109(6) 1.0374(5) 0.067(2) Uani 1 1 d . . .
H32 H 0.4417 1.2080 1.0043 0.080 Uiso 1 1 calc R . .
C54 C 0.0758(8) 1.0776(8) 0.8828(6) 0.081(3) Uani 1 1 d . . .
H54 H 0.0951 1.1242 0.9355 0.098 Uiso 1 1 calc R . .
C45 C 0.3716(8) 0.8992(7) 0.8834(5) 0.071(2) Uani 1 1 d . . .
H45 H 0.3303 0.8397 0.9036 0.086 Uiso 1 1 calc R . .
N7 N 0.7218(7) 0.1444(6) 0.7178(4) 0.0719(18) Uani 1 1 d . . .
N6 N 0.5312(5) 0.3344(5) 0.6532(3) 0.0451(12) Uani 1 1 d . . .
N9 N 1.0297(6) 0.4608(8) 0.8218(4) 0.090(2) Uani 1 1 d . . .
C30 C 0.8265(6) 0.3775(6) 0.6268(4) 0.0547(17) Uani 1 1 d . . .
C25 C 0.3686(7) 0.5215(7) 0.6572(5) 0.070(2) Uani 1 1 d . . .
H25 H 0.3747 0.5243 0.7118 0.084 Uiso 1 1 calc R . .
C14 C 0.3485(7) -0.0307(7) 0.4945(5) 0.066(2) Uani 1 1 d . . .
H14 H 0.3579 -0.0560 0.4425 0.080 Uiso 1 1 calc R . .
C40 C 0.1542(10) 0.7624(9) 1.0605(6) 0.093(3) Uani 1 1 d . . .
H40 H 0.1896 0.7531 1.1066 0.112 Uiso 1 1 calc R . .
C36 C 0.2094(8) 1.1216(7) 1.0758(5) 0.074(2) Uani 1 1 d . . .
H36 H 0.1388 1.0596 1.0678 0.089 Uiso 1 1 calc R . .
C35 C 0.2433(9) 1.2178(9) 1.1401(6) 0.085(3) Uani 1 1 d . . .
H35 H 0.1956 1.2197 1.1761 0.102 Uiso 1 1 calc R . .
C31 C 0.8265(6) 0.5538(6) 0.7338(4) 0.0512(16) Uani 1 1 d . . .
C3 C 0.3080(7) 0.3759(7) 0.8994(4) 0.0624(19) Uani 1 1 d . . .
H3 H 0.2981 0.3987 0.9516 0.075 Uiso 1 1 calc R . .
C42 C -0.0057(8) 0.6944(7) 0.9501(5) 0.080(3) Uani 1 1 d . . .
H42 H -0.0781 0.6392 0.9211 0.096 Uiso 1 1 calc R . .
C43 C 0.0482(7) 0.7888(7) 0.9251(4) 0.067(2) Uani 1 1 d . . .
H43 H 0.0115 0.7967 0.8789 0.080 Uiso 1 1 calc R . .
C48 C 0.5003(8) 1.0755(9) 0.8231(5) 0.076(2) Uani 1 1 d . . .
H48 H 0.5442 1.1360 0.8047 0.091 Uiso 1 1 calc R . .
C34 C 0.3450(10) 1.3091(8) 1.1511(5) 0.085(3) Uani 1 1 d . . .
H34 H 0.3643 1.3745 1.1927 0.102 Uiso 1 1 calc R . .
C47 C 0.5224(8) 0.9833(10) 0.8146(5) 0.083(3) Uani 1 1 d . . .
H47 H 0.5799 0.9790 0.7883 0.099 Uiso 1 1 calc R . .
C39 C 0.2096(8) 0.8579(8) 1.0355(5) 0.077(2) Uani 1 1 d . . .
H39 H 0.2826 0.9120 1.0643 0.092 Uiso 1 1 calc R . .
C50 C 0.1029(8) 0.9400(9) 0.7833(5) 0.082(3) Uani 1 1 d . . .
H50 H 0.1399 0.8941 0.7690 0.099 Uiso 1 1 calc R . .
C18 C 0.3456(9) 0.2023(9) 0.3460(5) 0.085(3) Uani 1 1 d . . .
H18 H 0.3407 0.1858 0.2903 0.102 Uiso 1 1 calc R . .
C24 C 0.3635(9) 0.6114(7) 0.6326(7) 0.092(3) Uani 1 1 d . . .
H24 H 0.3658 0.6734 0.6705 0.110 Uiso 1 1 calc R . .
C12 C 0.3258(10) -0.0579(8) 0.6233(6) 0.100(4) Uani 1 1 d . . .
H12 H 0.3184 -0.1016 0.6595 0.120 Uiso 1 1 calc R . .
C51 C 0.0185(11) 0.9410(10) 0.7268(6) 0.109(4) Uani 1 1 d . . .
H51 H -0.0004 0.8958 0.6737 0.131 Uiso 1 1 calc R . .
C13 C 0.3344(10) -0.0977(8) 0.5471(6) 0.102(4) Uani 1 1 d . . .
H13 H 0.3310 -0.1699 0.5299 0.122 Uiso 1 1 calc R . .
C41 C 0.0472(10) 0.6814(8) 1.0176(6) 0.086(3) Uani 1 1 d . . .
H41 H 0.0104 0.6172 1.0347 0.103 Uiso 1 1 calc R . .
C46 C 0.4603(9) 0.8968(9) 0.8445(6) 0.084(3) Uani 1 1 d . . .
H46 H 0.4772 0.8347 0.8390 0.100 Uiso 1 1 calc R . .
C52 C -0.0368(10) 1.0059(12) 0.7470(9) 0.119(5) Uani 1 1 d . . .
H52 H -0.0945 1.0031 0.7083 0.143 Uiso 1 1 calc R . .
C53 C -0.0088(9) 1.0763(11) 0.8246(9) 0.108(4) Uani 1 1 d . . .
H53 H -0.0458 1.1223 0.8379 0.130 Uiso 1 1 calc R . .
C33 C 0.4203(10) 1.3062(7) 1.1012(5) 0.085(3) Uani 1 1 d . . .
H33 H 0.4911 1.3685 1.1106 0.102 Uiso 1 1 calc R . .
C23 C 0.3552(11) 0.6097(9) 0.5535(8) 0.113(4) Uani 1 1 d . . .
H23 H 0.3518 0.6701 0.5367 0.135 Uiso 1 1 calc R . .
O2W O 0.1545(12) 0.7009(12) 0.7238(9) 0.226(6) Uani 1 1 d . . .
O4W O 1.2522(14) 0.5993(13) 0.8128(13) 0.297(10) Uani 1 1 d . . .
O1WA O -0.063(3) 0.710(2) 0.5927(13) 0.213(9) Uani 0.50 1 d P A 1
O1WB O 0.053(3) 0.659(2) 0.5796(13) 0.213(9) Uani 0.50 1 d P B 2
O3WA O 0.3687(14) 0.6690(14) 0.9832(9) 0.109(3) Uani 0.50 1 d P C 1
O3WB O 0.2836(14) 0.6272(14) 0.9385(9) 0.109(3) Uani 0.50 1 d P D 2

loop_
_atom_site_aniso_label
_atom_site_aniso_U_11
_atom_site_aniso_U_22
_atom_site_aniso_U_33
_atom_site_aniso_U_23
_atom_site_aniso_U_13
_atom_site_aniso_U_12
Ru1 0.0353(3) 0.0456(3) 0.0357(3) 0.0106(2) 0.00064(18) 0.0218(2)
Fe1 0.0365(5) 0.0471(5) 0.0375(4) 0.0104(4) 0.0027(4) 0.0227(4)
P1 0.0553(10) 0.0481(10) 0.0467(9) 0.0151(8) 0.0028(8) 0.0210(8)
C9 0.037(4) 0.085(5) 0.058(4) 0.017(4) -0.007(3) 0.025(4)
N4 0.033(3) 0.043(3) 0.040(3) 0.016(2) 0.004(2) 0.013(2)
N3 0.039(3) 0.046(3) 0.041(3) 0.010(2) -0.005(2) 0.022(2)
N2 0.038(3) 0.038(3) 0.045(3) 0.012(2) 0.003(2) 0.023(2)
N1 0.043(3) 0.037(3) 0.040(3) 0.011(2) 0.003(2) 0.020(2)
C10 0.044(4) 0.067(5) 0.041(3) 0.013(3) 0.002(3) 0.028(3)
C15 0.040(3) 0.050(4) 0.045(3) -0.001(3) -0.009(3) 0.024(3)
C2 0.059(4) 0.049(4) 0.042(3) 0.007(3) -0.002(3) 0.018(3)
C6 0.041(3) 0.047(4) 0.044(3) 0.010(3) 0.004(3) 0.027(3)
C11 0.091(6) 0.063(5) 0.051(4) 0.017(4) -0.001(4) 0.040(5)
C37 0.058(4) 0.052(4) 0.049(4) 0.016(3) 0.008(3) 0.021(3)
C4 0.061(4) 0.066(5) 0.049(4) 0.010(3) 0.017(3) 0.033(4)
C29 0.048(4) 0.063(4) 0.054(4) 0.009(3) -0.002(3) 0.031(3)
C27 0.041(3) 0.048(4) 0.048(4) 0.010(3) 0.002(3) 0.018(3)
N5 0.046(3) 0.052(3) 0.058(3) 0.015(3) 0.001(3) 0.025(3)
C26 0.042(3) 0.050(4) 0.041(3) 0.011(3) 0.000(3) 0.026(3)
C8 0.041(4) 0.084(5) 0.067(5) 0.020(4) 0.008(3) 0.037(4)
C1 0.041(3) 0.042(3) 0.044(3) 0.007(3) -0.002(3) 0.015(3)
N8 0.073(5) 0.110(6) 0.048(4) 0.016(4) 0.013(3) 0.046(4)
C22 0.105(7) 0.071(6) 0.096(7) 0.046(6) -0.006(5) 0.038(6)
C44 0.055(4) 0.057(4) 0.047(4) 0.013(3) 0.000(3) 0.021(4)
C5 0.042(3) 0.038(3) 0.049(3) 0.010(3) 0.008(3) 0.021(3)
C21 0.049(4) 0.059(4) 0.060(4) 0.031(4) 0.002(3) 0.023(3)
C20 0.047(4) 0.059(4) 0.047(4) 0.022(3) -0.001(3) 0.016(3)
N10 0.110(6) 0.058(4) 0.075(5) 0.022(4) 0.017(4) 0.038(4)
C16 0.037(3) 0.053(4) 0.038(3) 0.004(3) -0.001(2) 0.016(3)
C7 0.049(4) 0.066(5) 0.058(4) 0.016(3) 0.012(3) 0.035(4)
C28 0.070(5) 0.059(5) 0.037(3) 0.012(3) 0.013(3) 0.037(4)
C17 0.064(5) 0.078(6) 0.042(4) 0.003(4) 0.006(3) 0.022(4)
C55 0.054(4) 0.066(5) 0.061(4) 0.035(4) 0.005(3) 0.021(4)
N11 0.096(6) 0.113(6) 0.063(4) 0.032(4) 0.030(4) 0.064(5)
C19 0.079(6) 0.098(7) 0.052(4) 0.043(5) 0.007(4) 0.034(5)
C38 0.065(4) 0.052(4) 0.044(3) 0.014(3) 0.002(3) 0.025(4)
C49 0.073(5) 0.069(5) 0.057(4) 0.020(4) 0.011(4) 0.031(4)
C32 0.080(6) 0.053(4) 0.060(4) 0.016(4) 0.013(4) 0.022(4)
C54 0.070(6) 0.092(7) 0.101(7) 0.047(6) 0.015(5) 0.044(5)
C45 0.078(6) 0.070(5) 0.067(5) 0.015(4) 0.008(4) 0.036(5)
N7 0.097(5) 0.054(4) 0.065(4) 0.014(3) 0.025(4) 0.033(4)
N6 0.048(3) 0.054(3) 0.039(3) 0.012(2) 0.005(2) 0.030(3)
N9 0.057(4) 0.134(7) 0.078(5) 0.009(5) -0.010(4) 0.057(5)
C30 0.057(4) 0.069(5) 0.050(4) 0.021(3) 0.011(3) 0.037(4)
C25 0.071(5) 0.060(5) 0.078(5) 0.013(4) 0.004(4) 0.034(4)
C14 0.063(5) 0.063(5) 0.065(5) -0.009(4) -0.014(4) 0.040(4)
C40 0.136(9) 0.082(7) 0.068(6) 0.035(5) 0.000(6) 0.053(7)
C36 0.070(5) 0.070(5) 0.066(5) 0.006(4) 0.004(4) 0.025(4)
C35 0.099(7) 0.088(7) 0.069(6) 0.010(5) 0.013(5) 0.047(6)
C31 0.057(4) 0.055(4) 0.044(3) 0.014(3) 0.007(3) 0.027(3)
C3 0.074(5) 0.068(5) 0.040(4) 0.004(3) 0.011(3) 0.032(4)
C42 0.091(6) 0.050(5) 0.064(5) 0.012(4) 0.001(4) 0.002(4)
C43 0.085(6) 0.057(5) 0.047(4) 0.015(3) -0.001(4) 0.024(4)
C48 0.066(5) 0.093(7) 0.064(5) 0.022(5) 0.013(4) 0.029(5)
C34 0.126(9) 0.062(6) 0.060(5) 0.004(4) 0.000(5) 0.046(6)
C47 0.068(6) 0.119(8) 0.061(5) 0.013(5) 0.007(4) 0.048(6)
C39 0.083(6) 0.070(5) 0.069(5) 0.028(4) -0.008(4) 0.026(5)
C50 0.089(6) 0.097(7) 0.056(5) 0.034(5) 0.005(4) 0.032(5)
C18 0.100(7) 0.105(8) 0.035(4) 0.019(4) 0.007(4) 0.033(6)
C24 0.100(7) 0.050(5) 0.122(8) 0.018(5) -0.009(6) 0.040(5)
C12 0.154(10) 0.065(6) 0.078(6) 0.014(5) -0.026(6) 0.062(7)
C51 0.113(9) 0.103(9) 0.074(6) 0.041(6) -0.023(6) 0.013(7)
C13 0.138(9) 0.064(6) 0.093(7) -0.007(5) -0.035(6) 0.065(6)
C41 0.122(8) 0.056(5) 0.078(6) 0.030(5) 0.030(6) 0.029(5)
C46 0.089(7) 0.097(7) 0.076(6) 0.014(5) 0.005(5) 0.061(6)
C52 0.074(7) 0.120(10) 0.134(11) 0.087(9) -0.030(7) 0.001(7)
C53 0.077(7) 0.113(9) 0.166(12) 0.093(9) 0.024(7) 0.046(7)
C33 0.118(8) 0.052(5) 0.063(5) 0.014(4) 0.003(5) 0.022(5)
C23 0.139(10) 0.077(7) 0.136(10) 0.043(7) -0.013(8) 0.065(7)
O2W 0.175(12) 0.187(12) 0.267(16) 0.011(11) 0.010(11) 0.067(10)
O4W 0.175(14) 0.174(13) 0.44(3) -0.012(15) -0.007(15) 0.041(10)
O1WA 0.31(3) 0.25(2) 0.139(11) 0.121(13) 0.143(14) 0.119(17)
O1WB 0.31(3) 0.25(2) 0.139(11) 0.121(13) 0.143(14) 0.119(17)
O3WA 0.099(9) 0.113(9) 0.091(8) 0.023(7) 0.013(6) 0.028(7)
O3WB 0.099(9) 0.113(9) 0.091(8) 0.023(7) 0.013(6) 0.028(7)

loop_
_atom_type_symbol
_atom_type_description
_atom_type_scat_dispersion_real
_atom_type_scat_dispersion_imag
_atom_type_scat_source
C C 0.0033 0.0016 'International Tables Vol C Tables 4.2.6.8 and 6.1.1.4'
H H 0.0000 0.0000 'International Tables Vol C Tables 4.2.6.8 and 6.1.1.4'
N N 0.0061 0.0033 'International Tables Vol C Tables 4.2.6.8 and 6.1.1.4'
P P 0.1023 0.0942 'International Tables Vol C Tables 4.2.6.8 and 6.1.1.4'
Fe Fe 0.3463 0.8444 'International Tables Vol C Tables 4.2.6.8 and 6.1.1.4'
Ru Ru -1.2594 0.8363 'International Tables Vol C Tables 4.2.6.8 and 6.1.1.4'
O O 0.0106 0.0060 'International Tables Vol C Tables 4.2.6.8 and 6.1.1.4'

loop_
_geom_angle_atom_site_label_1
_geom_angle_atom_site_label_2
_geom_angle_atom_site_label_3
_geom_angle
N4 Ru1 N6 90.36(19)
N4 Ru1 N3 80.1(2)
N6 Ru1 N3 87.5(2)
N4 Ru1 N1 174.95(19)
N6 Ru1 N1 94.05(19)
N3 Ru1 N1 102.54(19)
N4 Ru1 N2 97.61(19)
N6 Ru1 N2 171.97(19)
N3 Ru1 N2 92.95(19)
N1 Ru1 N2 78.03(19)
N4 Ru1 N5 79.1(2)
N6 Ru1 N5 94.5(2)
N3 Ru1 N5 159.1(2)
N1 Ru1 N5 98.1(2)
N2 Ru1 N5 87.9(2)
C26 Fe1 C31 90.2(3)
C26 Fe1 C29 176.8(3)
C31 Fe1 C29 89.7(3)
C26 Fe1 C30 92.0(3)
C31 Fe1 C30 86.9(3)
C29 Fe1 C30 91.2(3)
C26 Fe1 C28 90.4(3)
C31 Fe1 C28 176.5(3)
C29 Fe1 C28 89.9(3)
C30 Fe1 C28 89.7(3)
C26 Fe1 C27 88.2(3)
C31 Fe1 C27 91.7(3)
C29 Fe1 C27 88.6(3)
C30 Fe1 C27 178.6(3)
C28 Fe1 C27 91.7(3)
C37 P1 C38 108.6(3)
C37 P1 C55 109.1(4)
C38 P1 C55 108.8(3)
C37 P1 C44 110.5(3)
C38 P1 C44 112.1(3)
C55 P1 C44 107.8(3)
C8 C9 C10 120.2(6)
C20 N4 C16 121.9(5)
C20 N4 Ru1 119.6(4)
C16 N4 Ru1 118.4(4)
C11 N3 C15 117.9(6)
C11 N3 Ru1 129.4(5)
C15 N3 Ru1 112.7(4)
C10 N2 C6 118.0(5)
C10 N2 Ru1 126.1(4)
C6 N2 Ru1 115.6(4)
C1 N1 C5 118.5(5)
C1 N1 Ru1 125.8(4)
C5 N1 Ru1 115.4(4)
N2 C10 C9 122.4(6)
N3 C15 C14 120.7(6)
N3 C15 C16 114.9(5)
C14 C15 C16 124.4(6)
C3 C2 C1 120.0(6)
N2 C6 C7 121.2(5)
N2 C6 C5 115.1(5)
C7 C6 C5 123.6(6)
N3 C11 C12 123.1(8)
C32 C37 C36 119.9(7)
C32 C37 P1 122.8(6)
C36 C37 P1 117.2(6)
C5 C4 C3 118.6(7)
N9 C29 Fe1 179.4(8)
N8 C27 Fe1 176.8(7)
C25 N5 C21 118.1(6)
C25 N5 Ru1 128.9(5)
C21 N5 Ru1 112.9(4)
N6 C26 Fe1 176.9(6)
C9 C8 C7 118.7(6)
N1 C1 C2 121.5(6)
C23 C22 C21 120.7(9)
C45 C44 C49 118.8(8)
C45 C44 P1 120.9(6)
C49 C44 P1 120.3(6)
N1 C5 C4 121.6(6)
N1 C5 C6 114.2(5)
C4 C5 C6 124.1(6)
N5 C21 C22 120.3(8)
N5 C21 C20 115.4(6)
C22 C21 C20 124.3(7)
N4 C20 C19 119.9(7)
N4 C20 C21 112.7(6)
C19 C20 C21 127.3(7)
N4 C16 C17 120.0(6)
N4 C16 C15 113.6(5)
C17 C16 C15 126.4(6)
C8 C7 C6 119.3(6)
N7 C28 Fe1 178.0(7)
C18 C17 C16 118.2(8)
C54 C55 C50 120.7(8)
C54 C55 P1 121.7(7)
C50 C55 P1 117.4(6)
C18 C19 C20 118.6(7)
C43 C38 C39 117.7(7)
C43 C38 P1 123.1(5)
C39 C38 P1 119.2(6)
C44 C49 C48 121.7(8)
C33 C32 C37 119.3(8)
C55 C54 C53 119.7(10)
C44 C45 C46 118.5(9)
C26 N6 Ru1 168.5(5)
N11 C30 Fe1 178.1(7)
N5 C25 C24 121.7(8)
C13 C14 C15 119.0(8)
C41 C40 C39 120.2(8)
C35 C36 C37 119.0(9)
C34 C35 C36 120.9(10)
N10 C31 Fe1 175.8(6)
C2 C3 C4 119.7(6)
C41 C42 C43 119.9(9)
C42 C43 C38 121.6(7)
C47 C48 C49 119.1(9)
C35 C34 C33 120.7(9)
C48 C47 C46 120.0(9)
C40 C39 C38 120.2(8)
C51 C50 C55 118.1(10)
C17 C18 C19 121.3(7)
C23 C24 C25 120.3(9)
C13 C12 C11 119.5(9)
C52 C51 C50 121.6(11)
C12 C13 C14 119.8(8)
C42 C41 C40 120.3(8)
C47 C46 C45 121.7(9)
C51 C52 C53 120.7(10)
C52 C53 C54 119.2(11)
C34 C33 C32 120.1(10)
C24 C23 C22 118.9(8)

loop_
_geom_bond_atom_site_label_1
_geom_bond_atom_site_label_2
_geom_bond_distance
Ru1 N4 1.961(5)
Ru1 N6 2.062(5)
Ru1 N3 2.071(5)
Ru1 N1 2.076(5)
Ru1 N2 2.077(5)
Ru1 N5 2.077(5)
Fe1 C26 1.937(6)
Fe1 C31 1.939(7)
Fe1 C29 1.940(6)
Fe1 C30 1.950(7)
Fe1 C28 1.952(7)
Fe1 C27 1.953(7)
P1 C37 1.791(7)
P1 C38 1.791(7)
P1 C55 1.795(7)
P1 C44 1.802(8)
C9 C8 1.357(10)
C9 C10 1.385(9)
N4 C20 1.344(8)
N4 C16 1.353(8)
N3 C11 1.330(8)
N3 C15 1.381(8)
N2 C10 1.337(8)
N2 C6 1.358(7)
N1 C1 1.356(7)
N1 C5 1.376(7)
C15 C14 1.390(9)
C15 C16 1.472(9)
C2 C3 1.372(10)
C2 C1 1.376(9)
C6 C7 1.407(8)
C6 C5 1.473(8)
C11 C12 1.378(11)
C37 C32 1.396(11)
C37 C36 1.398(11)
C4 C5 1.385(9)
C4 C3 1.387(10)
C29 N9 1.152(9)
C27 N8 1.146(8)
N5 C25 1.344(9)
N5 C21 1.373(8)
C26 N6 1.149(8)
C8 C7 1.377(10)
C22 C23 1.353(14)
C22 C21 1.390(10)
C44 C45 1.384(10)
C44 C49 1.385(10)
C21 C20 1.463(10)
C20 C19 1.385(10)
N10 C31 1.160(9)
C16 C17 1.392(9)
C28 N7 1.145(9)
C17 C18 1.371(12)
C55 C54 1.379(11)
C55 C50 1.390(11)
N11 C30 1.130(9)
C19 C18 1.382(13)
C38 C43 1.392(11)
C38 C39 1.394(10)
C49 C48 1.395(11)
C32 C33 1.382(11)
C54 C53 1.393(13)
C45 C46 1.405(12)
C25 C24 1.382(11)
C14 C13 1.386(13)
C40 C41 1.372(14)
C40 C39 1.383(12)
C36 C35 1.386(12)
C35 C34 1.354(14)
C42 C41 1.365(12)
C42 C43 1.367(11)
C48 C47 1.358(13)
C34 C33 1.382(14)
C47 C46 1.365(13)
C50 C51 1.389(13)
C24 C23 1.354(15)
C12 C13 1.348(14)
C51 C52 1.347(18)
C52 C53 1.378(18)
